data_2007370
loop_
_publ_author_name
'Sema \"Ozt\"urk'
'Hoong-Kun Fun'
'Mehmet Akkurt'
'Mehmet S\"onmez'
'Kandasamy Chinnakali'

_publ_section_title
;
 2-Benzoyl-3-hydroxy-1-naphthylamino-3-phenyl-2-propen-1-one
;
_journal_issue 6
_journal_name_full 'Acta Crystallographica Section C'
_journal_page_first IUC9800023
_journal_paper_doi 10.1107/S0108270198099636
_journal_volume 54
_journal_year 1998
_chemical_formula_sum 'C26 H19 N O3'
_chemical_formula_weight 393.42
_chemical_name_systematic
;
1-naphthylamino-2-benzoyl-3-phenyl-3-hydroxy-2-propene-1-one
;
_space_group_IT_number 14
_symmetry_cell_setting monoclinic
_symmetry_space_group_name_Hall '-P 2yn'
_symmetry_space_group_name_H-M 'P 1 21/n 1'
_audit_creation_method SHELXL
_cell_angle_alpha 90.00
_cell_angle_beta 92.777(2)
_cell_angle_gamma 90.00
_cell_formula_units_Z 4
_cell_length_a 9.9862(5)
_cell_length_b 12.3722(5)
_cell_length_c 16.0829(7)
_cell_measurement_reflns_used 2604
_cell_measurement_temperature 173(2)
_cell_measurement_theta_max 33
_cell_measurement_theta_min 1.5
_cell_volume 1984.73(15)
_computing_cell_refinement 'SAINT (Siemens, 1996b)'
_computing_data_collection 'SMART (Siemens, 1996a)'
_computing_data_reduction 'SAINT (Siemens, 1996b)'
_computing_publication_material
; SHELXTL (Sheldrick, 1996)
  PARST (Nardelli, 1995)
;
_computing_structure_refinement 'SHELXTL (Sheldrick, 1996)'
_computing_structure_solution 'SHELXTL (Sheldrick, 1996)'
_diffrn_ambient_temperature 173(2)
_diffrn_measurement_device
;
Siemens SMART CCD area detector diffractometer
;
_diffrn_measurement_method '\w scans'
_diffrn_radiation_monochromator graphite
_diffrn_radiation_source 'fine-focus sealed tube'
_diffrn_radiation_type MoK\a
_diffrn_radiation_wavelength 0.71073
_diffrn_reflns_av_R_equivalents 0.0995
_diffrn_reflns_av_sigmaI/netI 0.1319
_diffrn_reflns_limit_h_max 11
_diffrn_reflns_limit_h_min -11
_diffrn_reflns_limit_k_max 14
_diffrn_reflns_limit_k_min 0
_diffrn_reflns_limit_l_max 19
_diffrn_reflns_limit_l_min 0
_diffrn_reflns_number 9219
_diffrn_reflns_theta_max 27.50
_diffrn_reflns_theta_min 2.35
_exptl_absorpt_coefficient_mu 0.086
_exptl_absorpt_correction_type none
_exptl_crystal_colour colourless
_exptl_crystal_density_diffrn 1.317
_exptl_crystal_density_meas ?
_exptl_crystal_description needle
_exptl_crystal_F_000 824
_exptl_crystal_size_max 0.64
_exptl_crystal_size_mid 0.04
_exptl_crystal_size_min 0.04
_refine_diff_density_max 0.260
_refine_diff_density_min -0.267
_refine_ls_extinction_coef 0.0103(15)
_refine_ls_extinction_method SHELXL
_refine_ls_goodness_of_fit_all 1.033
_refine_ls_goodness_of_fit_obs 1.143
_refine_ls_hydrogen_treatment refall
_refine_ls_matrix_type full
_refine_ls_number_parameters 348
_refine_ls_number_reflns 3455
_refine_ls_number_restraints 0
_refine_ls_restrained_S_all 1.033
_refine_ls_restrained_S_obs 1.143
_refine_ls_R_factor_all 0.1538
_refine_ls_R_factor_obs .0667
_refine_ls_shift/esd_max 0.000
_refine_ls_shift/esd_mean 0.000
_refine_ls_structure_factor_coef Fsqd
_refine_ls_weighting_details 'w=1/[\s^2^(Fo^2^)+(0.0536P)^2^+0.0000P] where P=(Fo^2^+2Fc^2^)/3'
_refine_ls_weighting_scheme calc
_refine_ls_wR_factor_all 0.1555
_refine_ls_wR_factor_obs .1192
_reflns_number_observed 1823
_reflns_number_total 3455
_reflns_observed_criterion >2sigma(I)
_cod_data_source_file qa0039.cif
_cod_data_source_block I
_cod_depositor_comments
;
The following automatic conversions were performed:

'_exptl_crystal_density_meas' value 'not measured' was changed to '?'
- the value is perceived as not measured.

Automatic conversion script
Id: cif_fix_values 3008 2015-01-20 13:52:24Z robertas 

The following automatic conversions were performed:

'_refine_ls_weighting_scheme' value 'calc
w=1/[\s^2^(Fo^2^)+(0.0536P)^2^+0.0000P] where P=(Fo^2^+2Fc^2^)/3' was
changed to 'calc'. New tag '_refine_ls_weighting_details' was
created. The value of the new tag was set to
'w=1/[\s^2^(Fo^2^)+(0.0536P)^2^+0.0000P] where P=(Fo^2^+2Fc^2^)/3'.

Automatic conversion script
Id: cif_fix_values 3143 2015-03-26 13:38:13Z robertas 
;
_cod_original_cell_volume 1984.7(2)
_cod_original_sg_symbol_H-M 'P 21/n'
_cod_database_code 2007370

loop_
_symmetry_equiv_pos_as_xyz
'x, y, z'
'-x+1/2, y+1/2, -z+1/2'
'-x, -y, -z'
'x-1/2, -y-1/2, z-1/2'

loop_
_atom_site_aniso_label
_atom_site_aniso_U_11
_atom_site_aniso_U_22
_atom_site_aniso_U_33
_atom_site_aniso_U_12
_atom_site_aniso_U_13
_atom_site_aniso_U_23
N1 .024(2) .019(2) .027(2) .0025(15) .000(2) -.0050(14)
O1 .027(2) .030(2) .035(2) .0054(13) -.0016(13) -.0091(13)
O2 .021(2) .030(2) .052(2) .0023(12) -.0051(14) -.0104(13)
O3 .034(2) .029(2) .038(2) .0096(14) -.0107(14) -.0061(14)
C1 .017(2) .021(2) .028(2) -.001(2) .001(2) -.001(2)
C2 .029(2) .028(2) .026(2) .001(2) -.002(2) .000(2)
C3 .030(3) .024(2) .039(3) .008(2) .002(2) .000(2)
C4 .031(3) .026(2) .032(2) .001(2) .001(2) -.006(2)
C5 .030(3) .034(3) .031(3) -.003(2) .000(2) -.009(2)
C6 .037(3) .041(3) .023(2) -.004(2) -.001(2) -.001(2)
C7 .042(3) .031(3) .030(3) -.002(2) .001(2) .010(2)
C8 .029(2) .027(2) .025(2) -.004(2) .007(2) -.004(2)
C9 .020(2) .022(2) .028(2) -.001(2) .004(2) -.002(2)
C10 .021(2) .033(2) .025(2) -.003(2) .003(2) -.004(2)
C11 .022(2) .025(2) .022(2) .001(2) .005(2) .006(2)
C12 .024(2) .018(2) .021(2) .000(2) .004(2) -.001(2)
C13 .028(2) .024(2) .021(2) .000(2) .003(2) -.002(2)
C14 .026(2) .021(2) .024(2) .004(2) .003(2) -.003(2)
C15 .029(2) .028(2) .020(2) .001(2) .006(2) .000(2)
C16 .033(3) .025(2) .033(2) -.005(2) .004(2) .002(2)
C17 .045(3) .020(2) .043(3) -.002(2) -.001(2) .002(2)
C18 .043(3) .024(2) .057(3) .010(2) .004(2) -.001(2)
C19 .024(2) .029(2) .046(3) .001(2) .006(2) -.005(2)
C20 .026(2) .021(2) .027(2) .000(2) .004(2) .004(2)
C21 .029(2) .025(2) .022(2) -.005(2) .004(2) -.002(2)
C22 .025(3) .041(3) .033(2) -.002(2) .006(2) -.009(2)
C23 .037(3) .056(3) .037(3) -.012(2) .004(2) -.019(2)
C24 .046(3) .059(3) .037(3) -.010(3) .012(2) -.023(2)
C25 .033(3) .051(3) .035(3) -.003(2) .010(2) -.011(2)
C26 .027(3) .041(3) .023(2) -.008(2) .007(2) -.003(2)

loop_
_atom_site_label
_atom_site_fract_x
_atom_site_fract_y
_atom_site_fract_z
_atom_site_U_iso_or_equiv
_atom_site_thermal_displace_type
_atom_site_calc_flag
_atom_site_refinement_flags
_atom_site_occupancy
_atom_site_disorder_group
_atom_site_type_symbol
N1 .7101(3) .9182(2) -.0231(2) .0235(8) Uani d . 1 . N
O1 .9180(3) .8860(2) .0331(2) .0308(7) Uani d . 1 . O
O2 .5939(3) 1.0995(2) .0226(2) .0349(7) Uani d . 1 . O
O3 1.0069(3) .9902(2) .1502(2) .0341(7) Uani d . 1 . O
C1 .7040(3) .8297(3) -.0796(2) .0221(9) Uani d . 1 . C
C2 .7463(4) .7287(3) -.0555(3) .0277(10) Uani d . 1 . C
C3 .7337(4) .6418(3) -.1121(3) .0310(10) Uani d . 1 . C
C4 .6827(4) .6572(3) -.1916(2) .0298(10) Uani d . 1 . C
C5 .5930(4) .7805(3) -.3010(2) .0315(10) Uani d . 1 . C
C6 .5548(4) .8810(3) -.3261(3) .0337(11) Uani d . 1 . C
C7 .5587(4) .9679(3) -.2693(2) .0342(11) Uani d . 1 . C
C8 .6052(4) .9520(3) -.1887(2) .0269(10) Uani d . 1 . C
C9 .6489(4) .8492(3) -.1612(2) .0231(9) Uani d . 1 . C
C10 .6418(4) .7611(3) -.2175(2) .0260(9) Uani d . 1 . C
C11 .8139(4) .9453(3) .0279(2) .0230(9) Uani d . 1 . C
C12 .8073(4) 1.0450(3) .0785(2) .0209(9) Uani d . 1 . C
C13 .7042(4) 1.1261(3) .0549(2) .0242(9) Uani d . 1 . C
C14 .7355(4) 1.2440(3) .0624(2) .0237(9) Uani d . 1 . C
C15 .8639(4) 1.2849(3) .0548(2) .0255(9) Uani d . 1 . C
C16 .8854(4) 1.3962(3) .0603(2) .0302(10) Uani d . 1 . C
C17 .7799(4) 1.4649(3) .0745(3) .0361(11) Uani d . 1 . C
C18 .6514(5) 1.4249(3) .0819(3) .0413(12) Uani d . 1 . C
C19 .6290(4) 1.3149(3) .0740(3) .0328(10) Uani d . 1 . C
C20 .9038(4) 1.0563(3) .1434(2) .0248(9) Uani d . 1 . C
C21 .9003(4) 1.1340(3) .2126(2) .0252(9) Uani d . 1 . C
C22 1.0220(4) 1.1662(3) .2516(2) .0325(10) Uani d . 1 . C
C23 1.0254(5) 1.2374(4) .3179(3) .0431(12) Uani d . 1 . C
C24 .9074(5) 1.2750(4) .3478(3) .0469(13) Uani d . 1 . C
C25 .7856(5) 1.2425(4) .3109(3) .0396(11) Uani d . 1 . C
C26 .7808(4) 1.1710(3) .2446(2) .0299(10) Uani d . 1 . C
H2 .779(4) .716(3) -.002(2) .031(11) Uiso d . 1 . H
H3 .762(3) .573(3) -.090(2) .029(10) Uiso d . 1 . H
H4 .673(3) .598(3) -.231(2) .020(9) Uiso d . 1 . H
H5 .592(3) .717(3) -.339(2) .028(10) Uiso d . 1 . H
H6 .518(4) .899(3) -.385(2) .042(11) Uiso d . 1 . H
H7 .529(3) 1.039(3) -.289(2) .026(10) Uiso d . 1 . H
H8 .607(3) 1.014(3) -.1493(19) .022(9) Uiso d . 1 . H
H1N .636(4) .961(3) -.021(2) .040(12) Uiso d . 1 . H
H3O .986(5) .932(4) .098(3) .089(17) Uiso d . 1 . H
H15 .943(4) 1.234(3) .046(2) .043(11) Uiso d . 1 . H
H16 .984(4) 1.424(3) .057(2) .042(11) Uiso d . 1 . H
H17 .802(4) 1.545(3) .082(2) .052(12) Uiso d . 1 . H
H18 .579(4) 1.472(3) .089(2) .047(12) Uiso d . 1 . H
H19 .539(4) 1.287(3) .081(2) .045(12) Uiso d . 1 . H
H22 1.100(3) 1.142(3) .230(2) .022(10) Uiso d . 1 . H
H23 1.113(4) 1.257(3) .347(3) .058(14) Uiso d . 1 . H
H24 .908(4) 1.326(3) .394(3) .054(13) Uiso d . 1 . H
H25 .696(4) 1.266(3) .333(2) .053(13) Uiso d . 1 . H
H26 .699(4) 1.144(3) .220(2) .033(11) Uiso d . 1 . H

loop_
_atom_type_symbol
_atom_type_description
_atom_type_scat_dispersion_real
_atom_type_scat_dispersion_imag
_atom_type_scat_source
C C 0.0033 0.0016 'International Tables Vol C Tables 4.2.6.8 and 6.1.1.4'
H H 0.0000 0.0000 'International Tables Vol C Tables 4.2.6.8 and 6.1.1.4'
N N 0.0061 0.0033 'International Tables Vol C Tables 4.2.6.8 and 6.1.1.4'
O O 0.0106 0.0060 'International Tables Vol C Tables 4.2.6.8 and 6.1.1.4'

loop_
_geom_angle_atom_site_label_1
_geom_angle_atom_site_label_2
_geom_angle_atom_site_label_3
_geom_angle
_geom_angle_publ_flag
C11 N1 C1 126.4(3) yes
C2 C1 C9 121.1(3) ?
C2 C1 N1 121.3(3) ?
C9 C1 N1 117.5(3) yes
C1 C2 C3 119.8(4) ?
C4 C3 C2 121.1(4) ?
C3 C4 C10 119.6(4) ?
C6 C5 C10 120.9(4) ?
C5 C6 C7 120.4(4) ?
C8 C7 C6 120.1(4) ?
C7 C8 C9 120.8(4) ?
C8 C9 C10 119.2(3) ?
C8 C9 C1 123.0(3) ?
C10 C9 C1 117.8(3) ?
C4 C10 C9 120.6(4) ?
C4 C10 C5 120.9(4) ?
C9 C10 C5 118.4(4) ?
O1 C11 N1 120.3(3) yes
O1 C11 C12 120.2(3) yes
N1 C11 C12 119.5(3) yes
C20 C12 C13 125.1(3) yes
C20 C12 C11 116.6(3) yes
C13 C12 C11 118.3(3) ?
O2 C13 C12 121.5(3) yes
O2 C13 C14 118.1(3) yes
C12 C13 C14 120.2(3) yes
C15 C14 C19 119.6(4) ?
C15 C14 C13 122.6(3) ?
C19 C14 C13 117.7(3) ?
C14 C15 C16 119.6(4) ?
C17 C16 C15 120.1(4) ?
C16 C17 C18 120.8(4) ?
C19 C18 C17 119.3(4) ?
C18 C19 C14 120.6(4) ?
O3 C20 C12 120.7(3) yes
O3 C20 C21 113.0(3) yes
C12 C20 C21 126.2(3) yes
C22 C21 C26 118.7(4) ?
C22 C21 C20 118.2(3) ?
C26 C21 C20 122.9(4) ?
C23 C22 C21 121.0(4) ?
C24 C23 C22 119.7(4) ?
C23 C24 C25 120.1(4) ?
C26 C25 C24 120.8(4) ?
C25 C26 C21 119.6(4) ?

loop_
_geom_bond_atom_site_label_1
_geom_bond_atom_site_label_2
_geom_bond_site_symmetry_2
_geom_bond_distance
_geom_bond_publ_flag
N1 C11 . 1.334(4) yes
N1 C1 . 1.422(4) yes
O1 C11 . 1.271(4) yes
O2 C13 . 1.239(4) yes
O3 C20 . 1.316(4) yes
C1 C2 . 1.369(5) ?
C1 C9 . 1.419(5) ?
C2 C3 . 1.410(5) ?
C3 C4 . 1.367(5) ?
C4 C10 . 1.406(5) ?
C5 C6 . 1.357(5) ?
C5 C10 . 1.425(5) ?
C6 C7 . 1.411(6) ?
C7 C8 . 1.369(5) ?
C8 C9 . 1.409(5) ?
C9 C10 . 1.418(5) ?
C11 C12 . 1.482(5) yes
C12 C20 . 1.392(5) yes
C12 C13 . 1.474(5) yes
C13 C14 . 1.495(5) yes
C14 C15 . 1.389(5) ?
C14 C19 . 1.398(5) ?
C15 C16 . 1.396(5) ?
C16 C17 . 1.381(5) ?
C17 C18 . 1.386(6) ?
C18 C19 . 1.384(5) ?
C20 C21 . 1.473(5) yes
C21 C22 . 1.398(5) ?
C21 C26 . 1.399(5) ?
C22 C23 . 1.383(5) ?
C23 C24 . 1.375(6) ?
C24 C25 . 1.387(6) ?
C25 C26 . 1.384(5) ?

loop_
_geom_torsion_atom_site_label_1
_geom_torsion_atom_site_label_2
_geom_torsion_atom_site_label_3
_geom_torsion_atom_site_label_4
_geom_torsion
C11 N1 C1 C2 46.4(5)
C11 N1 C1 C9 -135.3(4)
C9 C1 C2 C3 -0.8(5)
N1 C1 C2 C3 177.4(3)
C1 C2 C3 C4 1.6(6)
C2 C3 C4 C10 -0.1(6)
C10 C5 C6 C7 -2.0(6)
C5 C6 C7 C8 2.1(6)
C6 C7 C8 C9 -0.5(6)
C7 C8 C9 C10 -1.2(5)
C7 C8 C9 C1 176.9(4)
C2 C1 C9 C8 -179.4(4)
N1 C1 C9 C8 2.3(5)
C2 C1 C9 C10 -1.3(5)
N1 C1 C9 C10 -179.6(3)
C3 C4 C10 C9 -2.1(6)
C3 C4 C10 C5 177.6(4)
C8 C9 C10 C4 -179.0(3)
C1 C9 C10 C4 2.8(5)
C8 C9 C10 C5 1.3(5)
C1 C9 C10 C5 -176.9(3)
C6 C5 C10 C4 -179.4(4)
C6 C5 C10 C9 0.3(5)
C1 N1 C11 O1 -4.4(5)
C1 N1 C11 C12 175.5(3)
O1 C11 C12 C20 -14.1(5)
N1 C11 C12 C20 165.9(3)
O1 C11 C12 C13 163.4(3)
N1 C11 C12 C13 -16.5(5)
C20 C12 C13 O2 -150.7(4)
C11 C12 C13 O2 32.0(5)
C20 C12 C13 C14 34.8(5)
C11 C12 C13 C14 -142.5(3)
O2 C13 C14 C15 -145.4(4)
C12 C13 C14 C15 29.3(5)
O2 C13 C14 C19 31.8(5)
C12 C13 C14 C19 -153.5(3)
C19 C14 C15 C16 1.1(6)
C13 C14 C15 C16 178.3(3)
C14 C15 C16 C17 0.9(6)
C15 C16 C17 C18 -1.2(6)
C16 C17 C18 C19 -0.7(7)
C17 C18 C19 C14 2.7(7)
C15 C14 C19 C18 -3.0(6)
C13 C14 C19 C18 179.7(4)
C13 C12 C20 O3 -166.8(3)
C11 C12 C20 O3 10.5(5)
C13 C12 C20 C21 17.3(6)
C11 C12 C20 C21 -165.4(3)
O3 C20 C21 C22 29.6(5)
C12 C20 C21 C22 -154.2(4)
O3 C20 C21 C26 -145.8(4)
C12 C20 C21 C26 30.4(6)
C26 C21 C22 C23 -3.2(6)
C20 C21 C22 C23 -178.8(4)
C21 C22 C23 C24 1.9(7)
C22 C23 C24 C25 -0.6(7)
C23 C24 C25 C26 0.8(7)
C24 C25 C26 C21 -2.1(6)
C22 C21 C26 C25 3.2(6)
C20 C21 C26 C25 178.6(4)

loop_
_cod_related_entry_id
_cod_related_entry_database
_cod_related_entry_code
1 ChemSpider 24729803
